data_4035701
loop_
_publ_author_name
'Urushibara, Ko'
'Masu, Hyuma'
'Mori, Hirotoshi'
'Azumaya, Isao'
'Hirano, Tomoya'
'Kagechika, Hiroyuki'
'Tanatani, Aya'

_publ_section_title
;
 Synthesis and Conformational Analysis of Alternately N-Alkylated Aromatic
 Amide Oligomers.
;
_journal_issue 23
_journal_name_full 'The Journal of organic chemistry'
_journal_page_first 14338
_journal_page_last 14349
_journal_paper_doi 10.1021/acs.joc.8b02045
_journal_volume 83
_journal_year 2018
_chemical_formula_sum 'C31 H26 N4 O7'
_chemical_formula_weight 566.56
_chemical_name_common 131129mis1
_space_group_crystal_system monoclinic
_space_group_IT_number 15
_space_group_name_Hall '-C 2yc'
_space_group_name_H-M_alt 'C 1 2/c 1'
_atom_sites_solution_hydrogens geom
_cell_angle_alpha 90
_cell_angle_beta 91.195(3)
_cell_angle_gamma 90
_cell_formula_units_Z 8
_cell_length_a 39.031(6)
_cell_length_b 5.6480(9)
_cell_length_c 23.048(4)
_cell_measurement_reflns_used 3873
_cell_measurement_temperature 93
_cell_measurement_theta_max 27.4503
_cell_measurement_theta_min 2.7075
_cell_volume 5079.8(14)
_computing_cell_refinement 'SAINT V8.34A (Bruker AXS Inc., 2013)'
_computing_data_collection 'APEX2 (Bruker AXS, 2006)'
_computing_data_reduction 'SAINT V8.34A (Bruker AXS Inc., 2013)'
_computing_molecular_graphics 'XSHEL (Bruker AXS,2002)'
_computing_publication_material 'XCIF (Bruker AXS, 2001)'
_computing_structure_refinement 'SHELXL-2013 (Sheldrick, 2013)'
_computing_structure_solution 'SHELXS-97 (Sheldrick, 1997)'
_diffrn_ambient_temperature 93
_diffrn_detector_area_resol_mean 8.3333
_diffrn_measured_fraction_theta_full 0.997
_diffrn_measured_fraction_theta_max 0.997
_diffrn_measurement_device_type 'Bruker APEXII Ultra CCD area detector'
_diffrn_measurement_method 'Phi and Omega scans'
_diffrn_radiation_monochromator 'Bruker Helios multilayer confocal mirror'
_diffrn_radiation_type MoK\a
_diffrn_radiation_wavelength 0.71073
_diffrn_reflns_av_R_equivalents 0.0475
_diffrn_reflns_av_unetI/netI 0.0628
_diffrn_reflns_limit_h_max 31
_diffrn_reflns_limit_h_min -50
_diffrn_reflns_limit_k_max 7
_diffrn_reflns_limit_k_min -7
_diffrn_reflns_limit_l_max 29
_diffrn_reflns_limit_l_min -29
_diffrn_reflns_number 15653
_diffrn_reflns_theta_full 27.488
_diffrn_reflns_theta_max 27.488
_diffrn_reflns_theta_min 1.044
_diffrn_source 'rotating-anode X-ray tube'
_diffrn_source_type 'Bruker Tourbo X-ray Source'
_exptl_absorpt_coefficient_mu 0.107
_exptl_absorpt_correction_T_max 1.00
_exptl_absorpt_correction_T_min 0.85
_exptl_absorpt_correction_type empirical
_exptl_absorpt_process_details 'SADABS (Sheldrick 1996)'
_exptl_crystal_colour colourless
_exptl_crystal_density_diffrn 1.482
_exptl_crystal_density_method 'not measured'
_exptl_crystal_description plate
_exptl_crystal_F_000 2368
_exptl_crystal_size_max 0.200
_exptl_crystal_size_mid 0.050
_exptl_crystal_size_min 0.020
_refine_diff_density_max 2.490
_refine_diff_density_min -0.603
_refine_ls_extinction_method none
_refine_ls_goodness_of_fit_ref 1.490
_refine_ls_hydrogen_treatment constr
_refine_ls_matrix_type full
_refine_ls_number_parameters 382
_refine_ls_number_reflns 5823
_refine_ls_number_restraints 0
_refine_ls_restrained_S_all 1.490
_refine_ls_R_factor_all 0.1604
_refine_ls_R_factor_gt 0.1419
_refine_ls_shift/su_max 0.000
_refine_ls_shift/su_mean 0.000
_refine_ls_structure_factor_coef Fsqd
_refine_ls_weighting_details 'w=1/[\s^2^(Fo^2^)+(0.2000P)^2^] where P=(Fo^2^+2Fc^2^)/3'
_refine_ls_weighting_scheme calc
_refine_ls_wR_factor_gt 0.3482
_refine_ls_wR_factor_ref 0.3646
_reflns_number_gt 4543
_reflns_number_total 5823
_reflns_threshold_expression 'I > 2\s(I)'
_cod_data_source_file jo8b02045_si_003.cif
_cod_data_source_block I
_cod_database_code 4035701

loop_
_space_group_symop_operation_xyz
'x, y, z'
'-x, y, -z+1/2'
'x+1/2, y+1/2, z'
'-x+1/2, y+1/2, -z+1/2'
'-x, -y, -z'
'x, -y, z-1/2'
'-x+1/2, -y+1/2, -z'
'x+1/2, -y+1/2, z-1/2'

loop_
_atom_site_type_symbol
_atom_site_label
_atom_site_fract_x
_atom_site_fract_y
_atom_site_fract_z
_atom_site_U_iso_or_equiv
_atom_site_adp_type
_atom_site_calc_flag
_atom_site_refinement_flags_adp
_atom_site_refinement_flags_posn
_atom_site_occupancy
C C1 0.28242(9) 0.6871(7) 0.81111(15) 0.0130(8) Uani d . . 1
C C2 0.27789(10) 0.9059(7) 0.78592(15) 0.0136(8) Uani d . . 1
H H2A 0.260569 1.010488 0.798825 0.016 Uiso calc U R 1
C C3 0.29955(9) 0.9711(7) 0.74053(16) 0.0120(8) Uani d . . 1
H H3 0.297367 1.122435 0.722863 0.014 Uiso calc U R 1
C C4 0.32449(9) 0.8101(7) 0.72150(15) 0.0122(8) Uani d . . 1
C C5 0.32853(9) 0.5943(7) 0.74877(16) 0.0137(8) Uani d . . 1
H H5 0.346077 0.490414 0.736422 0.016 Uiso calc U R 1
C C6 0.30757(9) 0.5239(6) 0.79401(15) 0.0095(7) Uani d . . 1
H H6 0.310137 0.374007 0.812277 0.011 Uiso calc U R 1
C C7 0.34883(10) 0.8886(7) 0.67534(15) 0.0124(8) Uani d . . 1
C C8 0.32786(11) 0.5399(8) 0.61680(16) 0.0182(9) Uani d . . 1
H H8A 0.338319 0.398713 0.634399 0.027 Uiso calc U R 1
H H8B 0.324981 0.515876 0.574877 0.027 Uiso calc U R 1
H H8C 0.305441 0.568055 0.63388 0.027 Uiso calc U R 1
C C9 0.37714(9) 0.7855(7) 0.58674(14) 0.0125(8) Uani d . . 1
C C10 0.37855(10) 0.9918(6) 0.55356(16) 0.0110(8) Uani d . . 1
H H10 0.362134 1.114269 0.558031 0.013 Uiso calc U R 1
C C11 0.40459(10) 1.0130(6) 0.51388(15) 0.0109(8) Uani d . . 1
H H11 0.405757 1.152836 0.491112 0.013 Uiso calc U R 1
C C12 0.42868(9) 0.8404(7) 0.50623(14) 0.0125(8) Uani d . . 1
C C13 0.42699(9) 0.6338(7) 0.53934(15) 0.0137(8) Uani d . . 1
H H13 0.443419 0.511878 0.534208 0.016 Uiso calc U R 1
C C14 0.40136(10) 0.6058(7) 0.57981(15) 0.0134(8) Uani d . . 1
H H14 0.400319 0.465818 0.602543 0.016 Uiso calc U R 1
C C15 0.45661(9) 0.8856(7) 0.46238(15) 0.0112(7) Uani d . . 1
C C16 0.49679(9) 0.6794(7) 0.39807(15) 0.0125(8) Uani d . . 1
C C17 0.49737(10) 0.4802(6) 0.36349(16) 0.0108(8) Uani d . . 1
H H17 0.481258 0.356843 0.36935 0.013 Uiso calc U R 1
C C18 0.52134(10) 0.4590(8) 0.32019(16) 0.0139(8) Uani d . . 1
H H18 0.521779 0.319263 0.297284 0.017 Uiso calc U R 1
C C19 0.54451(9) 0.6372(7) 0.30987(15) 0.0130(8) Uani d . . 1
C C20 0.54436(9) 0.8371(7) 0.34527(15) 0.0125(8) Uani d . . 1
H H20 0.560626 0.959426 0.339336 0.015 Uiso calc U R 1
C C21 0.52060(9) 0.8599(7) 0.38935(16) 0.0147(8) Uani d . . 1
H H21 0.520624 0.996964 0.413225 0.018 Uiso calc U R 1
C C22 0.57075(10) 0.5987(7) 0.26380(15) 0.0131(8) Uani d . . 1
C C23 0.54801(10) 0.9650(7) 0.21371(16) 0.0132(8) Uani d . . 1
H H23A 0.526535 0.929639 0.233203 0.02 Uiso calc U R 1
H H23B 0.543243 0.995346 0.172459 0.02 Uiso calc U R 1
H H23C 0.558666 1.105314 0.231427 0.02 Uiso calc U R 1
C C24 0.59860(9) 0.7556(7) 0.17864(15) 0.0126(8) Uani d . . 1
C C25 0.61904(9) 0.9595(7) 0.17431(16) 0.0135(8) Uani d . . 1
H H25 0.615798 1.089504 0.199776 0.016 Uiso calc U R 1
C C26 0.64409(9) 0.9687(7) 0.13223(16) 0.0111(8) Uani d . . 1
H H26 0.657829 1.106499 0.128474 0.013 Uiso calc U R 1
C C27 0.64907(10) 0.7736(7) 0.09521(15) 0.0146(8) Uani d . . 1
C C28 0.62859(10) 0.5729(8) 0.10026(16) 0.0161(8) Uani d . . 1
H H28 0.632051 0.441029 0.075483 0.019 Uiso calc U R 1
C C29 0.60298(10) 0.5651(7) 0.14167(16) 0.0157(8) Uani d . . 1
H H29 0.588632 0.429864 0.14445 0.019 Uiso calc U R 1
C C30 0.67607(10) 0.7776(8) 0.05087(16) 0.0189(9) Uani d . . 1
C C31 0.71529(12) 1.0172(9) 0.0022(2) 0.0302(12) Uani d . . 1
H H31A 0.73688 0.950108 0.017204 0.045 Uiso calc U R 1
H H31B 0.718566 1.18516 -0.006723 0.045 Uiso calc U R 1
H H31C 0.708097 0.932571 -0.033087 0.045 Uiso calc U R 1
N N1 0.25982(8) 0.6133(6) 0.85923(14) 0.0139(7) Uani d . . 1
N N2 0.35038(8) 0.7480(6) 0.62781(13) 0.0134(7) Uani d . . 1
N N3 0.47172(8) 0.6878(6) 0.44195(13) 0.0137(7) Uani d . . 1
H H3A 0.465484 0.551982 0.45719 0.016 Uiso calc U R 1
N N4 0.57162(8) 0.7604(6) 0.21981(12) 0.0122(7) Uani d . . 1
O O1 0.26047(8) 0.4059(5) 0.87308(13) 0.0241(7) Uani d . . 1
O O2 0.24046(8) 0.7650(6) 0.87781(13) 0.0293(8) Uani d . . 1
O O3 0.36603(7) 1.0661(6) 0.68253(12) 0.0204(7) Uani d . . 1
O O4 0.46324(7) 1.0865(5) 0.44764(12) 0.0195(7) Uani d . . 1
O O5 0.59004(7) 0.4303(6) 0.26667(11) 0.0186(7) Uani d . . 1
O O6 0.68458(8) 0.6081(6) 0.02255(13) 0.0283(8) Uani d . . 1
O O7 0.68936(7) 0.9932(5) 0.04526(12) 0.0158(7) Uani d . . 1

loop_
_atom_site_aniso_label
_atom_site_aniso_U_11
_atom_site_aniso_U_22
_atom_site_aniso_U_33
_atom_site_aniso_U_12
_atom_site_aniso_U_13
_atom_site_aniso_U_23
C1 0.0120(17) 0.020(2) 0.0074(15) -0.0035(15) 0.0038(13) 0.0004(14)
C2 0.0169(18) 0.0117(19) 0.0124(17) 0.0041(14) 0.0034(14) -0.0015(14)
C3 0.0092(17) 0.0174(19) 0.0093(17) -0.0004(14) -0.0001(13) 0.0020(14)
C4 0.0111(16) 0.0164(19) 0.0093(16) -0.0064(14) 0.0029(13) -0.0005(14)
C5 0.0104(17) 0.016(2) 0.0147(17) 0.0026(14) 0.0023(14) 0.0009(14)
C6 0.0096(16) 0.0138(18) 0.0050(15) -0.0010(13) 0.0018(13) 0.0013(13)
C7 0.0176(18) 0.0133(19) 0.0066(15) 0.0041(14) 0.0050(13) 0.0024(13)
C8 0.020(2) 0.026(2) 0.0094(17) -0.0140(17) 0.0065(14) -0.0024(16)
C9 0.0125(17) 0.020(2) 0.0050(15) -0.0043(15) 0.0044(13) -0.0018(14)
C10 0.0099(17) 0.013(2) 0.0100(17) -0.0003(13) 0.0040(14) 0.0002(13)
C11 0.0162(18) 0.0114(19) 0.0055(16) -0.0044(13) 0.0063(14) 0.0010(12)
C12 0.0148(17) 0.0159(19) 0.0070(15) -0.0046(15) 0.0028(13) -0.0001(14)
C13 0.0119(17) 0.0157(19) 0.0137(17) -0.0008(14) 0.0027(14) 0.0020(15)
C14 0.0177(18) 0.0136(19) 0.0090(16) -0.0012(15) 0.0044(14) 0.0017(14)
C15 0.0132(17) 0.0124(18) 0.0078(16) 0.0028(14) -0.0041(13) -0.0020(13)
C16 0.0149(17) 0.0144(19) 0.0083(15) -0.0006(14) 0.0046(13) 0.0008(14)
C17 0.0103(17) 0.0107(18) 0.0115(17) -0.0019(13) 0.0051(14) 0.0018(13)
C18 0.0124(18) 0.0188(19) 0.0105(17) -0.0001(15) 0.0056(14) -0.0016(15)
C19 0.0107(17) 0.0175(19) 0.0108(16) 0.0021(14) 0.0028(13) 0.0000(14)
C20 0.0109(17) 0.0143(19) 0.0124(16) -0.0011(14) 0.0014(13) 0.0000(14)
C21 0.0127(17) 0.018(2) 0.0131(17) -0.0008(15) 0.0026(14) -0.0020(15)
C22 0.0158(18) 0.0121(19) 0.0114(17) -0.0035(14) 0.0022(14) 0.0000(14)
C23 0.0092(17) 0.021(2) 0.0089(17) 0.0031(14) 0.0028(13) 0.0010(14)
C24 0.0136(18) 0.0134(19) 0.0108(16) 0.0020(14) 0.0018(13) 0.0019(14)
C25 0.0074(17) 0.022(2) 0.0111(17) 0.0003(14) 0.0016(14) -0.0019(15)
C26 0.0076(16) 0.0175(19) 0.0082(16) -0.0017(13) 0.0002(13) 0.0000(14)
C27 0.0140(18) 0.019(2) 0.0108(16) 0.0007(15) 0.0020(14) 0.0017(15)
C28 0.0188(19) 0.018(2) 0.0120(17) 0.0042(16) 0.0031(15) -0.0018(15)
C29 0.0175(19) 0.0163(19) 0.0134(18) -0.0039(16) 0.0029(14) -0.0015(15)
C30 0.0170(19) 0.027(2) 0.0126(17) 0.0017(17) 0.0013(15) 0.0004(16)
C31 0.022(2) 0.048(3) 0.022(2) -0.0069(19) 0.0204(19) 0.0000(19)
N1 0.0069(14) 0.0193(18) 0.0157(15) 0.0015(12) 0.0067(11) -0.0010(13)
N2 0.0156(16) 0.0162(17) 0.0089(14) -0.0045(13) 0.0067(12) -0.0019(12)
N3 0.0165(16) 0.0124(16) 0.0125(14) -0.0005(12) 0.0073(12) 0.0017(12)
N4 0.0112(15) 0.0149(16) 0.0107(14) 0.0024(12) 0.0052(11) 0.0016(12)
O1 0.0239(16) 0.0182(17) 0.0305(17) -0.0019(12) 0.0121(13) 0.0076(13)
O2 0.0293(17) 0.0332(19) 0.0261(16) 0.0103(14) 0.0176(13) 0.0029(14)
O3 0.0223(15) 0.0269(16) 0.0124(13) -0.0133(13) 0.0084(11) -0.0045(12)
O4 0.0204(15) 0.0137(15) 0.0248(15) -0.0029(12) 0.0083(12) 0.0049(12)
O5 0.0163(14) 0.0249(16) 0.0149(13) 0.0038(12) 0.0071(11) 0.0047(12)
O6 0.0306(17) 0.033(2) 0.0216(15) -0.0002(14) 0.0138(13) -0.0048(14)
O7 0.0155(14) 0.0168(16) 0.0156(14) -0.0042(10) 0.0121(11) 0.0020(10)

loop_
_atom_type_symbol
_atom_type_description
_atom_type_scat_dispersion_real
_atom_type_scat_dispersion_imag
_atom_type_scat_source
C C 0.0033 0.0016 'International Tables Vol C Tables 4.2.6.8 and 6.1.1.4'
H H 0.0000 0.0000 'International Tables Vol C Tables 4.2.6.8 and 6.1.1.4'
N N 0.0061 0.0033 'International Tables Vol C Tables 4.2.6.8 and 6.1.1.4'
O O 0.0106 0.0060 'International Tables Vol C Tables 4.2.6.8 and 6.1.1.4'

loop_
_geom_angle_atom_site_label_1
_geom_angle_atom_site_label_2
_geom_angle_atom_site_label_3
_geom_angle
C2 C1 C6 123.6(3)
C2 C1 N1 119.5(3)
C6 C1 N1 116.8(3)
C1 C2 C3 118.3(3)
C1 C2 H2A 120.8
C3 C2 H2A 120.8
C2 C3 C4 119.5(3)
C2 C3 H3 120.3
C4 C3 H3 120.3
C5 C4 C3 120.1(3)
C5 C4 C7 120.9(3)
C3 C4 C7 118.7(3)
C4 C5 C6 121.9(3)
C4 C5 H5 119.0
C6 C5 H5 119.0
C5 C6 C1 116.4(3)
C5 C6 H6 121.8
C1 C6 H6 121.8
O3 C7 N2 124.0(3)
O3 C7 C4 120.0(3)
N2 C7 C4 115.9(3)
N2 C8 H8A 109.5
N2 C8 H8B 109.5
H8A C8 H8B 109.5
N2 C8 H8C 109.5
H8A C8 H8C 109.5
H8B C8 H8C 109.5
C10 C9 C14 120.6(3)
C10 C9 N2 121.4(3)
C14 C9 N2 118.0(3)
C11 C10 C9 118.1(3)
C11 C10 H10 120.9
C9 C10 H10 120.9
C12 C11 C10 122.6(3)
C12 C11 H11 118.7
C10 C11 H11 118.7
C11 C12 C13 119.0(3)
C11 C12 C15 118.0(3)
C13 C12 C15 123.0(3)
C14 C13 C12 120.3(3)
C14 C13 H13 119.9
C12 C13 H13 119.9
C13 C14 C9 119.4(3)
C13 C14 H14 120.3
C9 C14 H14 120.3
O4 C15 N3 125.3(3)
O4 C15 C12 120.1(3)
N3 C15 C12 114.6(3)
C17 C16 C21 119.6(3)
C17 C16 N3 117.2(3)
C21 C16 N3 123.2(3)
C16 C17 C18 120.4(3)
C16 C17 H17 119.8
C18 C17 H17 119.8
C19 C18 C17 121.1(4)
C19 C18 H18 119.5
C17 C18 H18 119.5
C18 C19 C20 118.7(3)
C18 C19 C22 118.4(3)
C20 C19 C22 122.8(3)
C19 C20 C21 120.8(3)
C19 C20 H20 119.6
C21 C20 H20 119.6
C20 C21 C16 119.5(4)
C20 C21 H21 120.3
C16 C21 H21 120.3
O5 C22 N4 122.6(3)
O5 C22 C19 120.3(3)
N4 C22 C19 117.0(3)
N4 C23 H23A 109.5
N4 C23 H23B 109.5
H23A C23 H23B 109.5
N4 C23 H23C 109.5
H23A C23 H23C 109.5
H23B C23 H23C 109.5
C29 C24 C25 121.0(3)
C29 C24 N4 121.6(3)
C25 C24 N4 117.2(3)
C26 C25 C24 119.2(4)
C26 C25 H25 120.4
C24 C25 H25 120.4
C25 C26 C27 120.0(4)
C25 C26 H26 120.0
C27 C26 H26 120.0
C28 C27 C26 119.9(3)
C28 C27 C30 119.2(4)
C26 C27 C30 120.9(4)
C27 C28 C29 120.2(4)
C27 C28 H28 119.9
C29 C28 H28 119.9
C24 C29 C28 119.7(4)
C24 C29 H29 120.2
C28 C29 H29 120.2
O6 C30 O7 124.1(4)
O6 C30 C27 124.5(4)
O7 C30 C27 111.4(3)
O7 C31 H31A 109.5
O7 C31 H31B 109.5
H31A C31 H31B 109.5
O7 C31 H31C 109.5
H31A C31 H31C 109.5
H31B C31 H31C 109.5
O1 N1 O2 126.3(3)
O1 N1 C1 117.1(3)
O2 N1 C1 116.3(3)
C7 N2 C9 119.4(3)
C7 N2 C8 124.4(3)
C9 N2 C8 116.0(3)
C15 N3 C16 125.9(3)
C15 N3 H3A 117.0
C16 N3 H3A 117.0
C22 N4 C24 120.6(3)
C22 N4 C23 124.5(3)
C24 N4 C23 114.6(3)
C30 O7 C31 115.8(3)

loop_
_geom_bond_atom_site_label_1
_geom_bond_atom_site_label_2
_geom_bond_distance
C1 C2 1.375(5)
C1 C6 1.409(5)
C1 N1 1.491(4)
C2 C3 1.408(5)
C2 H2A 0.95
C3 C4 1.409(5)
C3 H3 0.95
C4 C5 1.379(5)
C4 C7 1.507(5)
C5 C6 1.396(5)
C5 H5 0.95
C6 H6 0.95
C7 O3 1.216(5)
C7 N2 1.355(5)
C8 N2 1.486(5)
C8 H8A 0.98
C8 H8B 0.98
C8 H8C 0.98
C9 C10 1.395(5)
C9 C14 1.398(5)
C9 N2 1.440(4)
C10 C11 1.387(5)
C10 H10 0.95
C11 C12 1.368(5)
C11 H11 0.95
C12 C13 1.397(5)
C12 C15 1.523(5)
C13 C14 1.391(5)
C13 H13 0.95
C14 H14 0.95
C15 O4 1.214(5)
C15 N3 1.353(5)
C16 C17 1.379(5)
C16 C21 1.397(5)
C16 N3 1.423(4)
C17 C18 1.387(5)
C17 H17 0.95
C18 C19 1.377(6)
C18 H18 0.95
C19 C20 1.393(5)
C19 C22 1.506(5)
C20 C21 1.396(5)
C20 H20 0.95
C21 H21 0.95
C22 O5 1.214(5)
C22 N4 1.366(5)
C23 N4 1.483(5)
C23 H23A 0.98
C23 H23B 0.98
C23 H23C 0.98
C24 C29 1.385(5)
C24 C25 1.406(5)
C24 N4 1.432(4)
C25 C26 1.392(5)
C25 H25 0.95
C26 C27 1.410(5)
C26 H26 0.95
C27 C28 1.393(6)
C27 C30 1.483(5)
C28 C29 1.397(5)
C28 H28 0.95
C29 H29 0.95
C30 O6 1.209(5)
C30 O7 1.331(5)
C31 O7 1.438(5)
C31 H31A 0.98
C31 H31B 0.98
C31 H31C 0.98
N1 O1 1.214(5)
N1 O2 1.226(4)
N3 H3A 0.88
